data_4038826
loop_
_publ_author_name
'Tasior, Mariusz'
'Vakuliuk, Olena'
'Koga, Daiki'
'Koszarna, Beata'
'G\'orski, Krzysztof'
'Grzybowski, Marek'
'Kielesi\'nski, \/Lukasz'
'Krzeszewski, Maciej'
'Gryko, Daniel T.'

_publ_section_title
;
 Method for the Large-Scale Synthesis of Multifunctional
 1,4-Dihydro-pyrrolo[3,2-<i>b</i>]pyrroles.
;
_journal_name_full 'The Journal of organic chemistry'
_journal_paper_doi 10.1021/acs.joc.0c01665
_journal_year 2020
_chemical_formula_moiety 'C42 H30 F12 N2'
_chemical_formula_sum 'C42 H30 F12 N2'
_chemical_formula_weight 790.68
_space_group_crystal_system monoclinic
_space_group_IT_number 14
_space_group_name_Hall '-P 2yn'
_space_group_name_H-M_alt 'P 1 21/n 1'
_atom_sites_solution_hydrogens geom
_atom_sites_solution_primary direct
_audit_creation_method SHELXL-2013
_cell_angle_alpha 90
_cell_angle_beta 97.551(2)
_cell_angle_gamma 90
_cell_formula_units_Z 2
_cell_length_a 6.0701(1)
_cell_length_b 25.7968(6)
_cell_length_c 10.8547(3)
_cell_measurement_reflns_used 6444
_cell_measurement_temperature 100.0(1)
_cell_measurement_theta_max 69.9400
_cell_measurement_theta_min 3.4240
_cell_volume 1684.99(7)
_computing_cell_refinement 'CrysAlisPro 1.171.40.45a (Rigaku OD, 2019)'
_computing_data_collection 'CrysAlisPro 1.171.40.45a (Rigaku OD, 2019)'
_computing_data_reduction 'CrysAlisPro 1.171.40.45a (Rigaku OD, 2019)'
_computing_structure_refinement 'SHELXL-2013 (Sheldrick, 2013)'
_diffrn_ambient_temperature 100.0(1)
_diffrn_detector_area_resol_mean 16.2974
_diffrn_measured_fraction_theta_full 0.998
_diffrn_measured_fraction_theta_max 0.996
_diffrn_measurement_device_type 'SuperNova (Cu) X-ray Source'
_diffrn_measurement_method '\w scans'
_diffrn_radiation_type CuK\a
_diffrn_radiation_wavelength 1.54184
_diffrn_reflns_av_R_equivalents 0.0357
_diffrn_reflns_av_unetI/netI 0.0235
_diffrn_reflns_Laue_measured_fraction_full 0.998
_diffrn_reflns_Laue_measured_fraction_max 0.996
_diffrn_reflns_limit_h_max 7
_diffrn_reflns_limit_h_min -4
_diffrn_reflns_limit_k_max 31
_diffrn_reflns_limit_k_min -31
_diffrn_reflns_limit_l_max 13
_diffrn_reflns_limit_l_min -13
_diffrn_reflns_number 17251
_diffrn_reflns_point_group_measured_fraction_full 0.998
_diffrn_reflns_point_group_measured_fraction_max 0.996
_diffrn_reflns_theta_full 67.684
_diffrn_reflns_theta_max 69.998
_diffrn_reflns_theta_min 7.559
_diffrn_source 'micro-focus sealed X-ray tube'
_exptl_absorpt_coefficient_mu 1.201
_exptl_absorpt_correction_T_max 1.00000
_exptl_absorpt_correction_T_min 0.68374
_exptl_absorpt_correction_type multi-scan
_exptl_absorpt_process_details
;
CrysAlisPro 1.171.40.45a (Rigaku Oxford Diffraction, 2019)
Empirical absorption correction using spherical harmonics,
 implemented in SCALE3 ABSPACK scaling algorithm.
;
_exptl_crystal_colour yellow
_exptl_crystal_density_diffrn 1.558
_exptl_crystal_description needle
_exptl_crystal_F_000 808
_exptl_crystal_size_max 0.350
_exptl_crystal_size_mid 0.080
_exptl_crystal_size_min 0.050
_refine_diff_density_max 0.301
_refine_diff_density_min -0.248
_refine_diff_density_rms 0.045
_refine_ls_extinction_method none
_refine_ls_goodness_of_fit_ref 1.021
_refine_ls_hydrogen_treatment constr
_refine_ls_matrix_type full
_refine_ls_number_parameters 256
_refine_ls_number_reflns 3194
_refine_ls_number_restraints 0
_refine_ls_restrained_S_all 1.021
_refine_ls_R_factor_all 0.0421
_refine_ls_R_factor_gt 0.0349
_refine_ls_shift/su_max 0.001
_refine_ls_shift/su_mean 0.000
_refine_ls_structure_factor_coef Fsqd
_refine_ls_weighting_details 'w=1/[\s^2^(Fo^2^)+(0.0537P)^2^+0.5685P] where P=(Fo^2^+2Fc^2^)/3'
_refine_ls_weighting_scheme calc
_refine_ls_wR_factor_gt 0.0911
_refine_ls_wR_factor_ref 0.0971
_reflns_Friedel_coverage 0.000
_reflns_number_gt 2728
_reflns_number_total 3194
_reflns_threshold_expression 'I > 2\s(I)'
_cod_data_source_file jo0c01665_si_002.cif
_cod_data_source_block ov_892
_cod_original_sg_symbol_H-M 'P 21/n'
_cod_database_code 4038826
_shelx_space_group_comment
;
The symmetry employed for this shelxl refinement is uniquely defined
by the following loop, which should always be used as a source of
symmetry information in preference to the above space-group names.
They are only intended as comments.
;
_shelx_estimated_absorpt_t_min 0.679
_shelx_estimated_absorpt_t_max 0.942
_shelxl_version_number 2013-3

loop_
_space_group_symop_operation_xyz
'x, y, z'
'-x+1/2, y+1/2, -z+1/2'
'-x, -y, -z'
'x-1/2, -y-1/2, z-1/2'

loop_
_atom_site_label
_atom_site_type_symbol
_atom_site_fract_x
_atom_site_fract_y
_atom_site_fract_z
_atom_site_U_iso_or_equiv
_atom_site_adp_type
_atom_site_occupancy
_atom_site_site_symmetry_order
_atom_site_calc_flag
_atom_site_refinement_flags_posn
_atom_site_refinement_flags_adp
_atom_site_refinement_flags_occupancy
_atom_site_disorder_assembly
_atom_site_disorder_group
F4 F 0.25085(17) 0.56198(4) 1.02067(8) 0.0358(2) Uani 1 1 d . . . . .
F5 F 0.04779(17) 0.58621(4) 0.85507(9) 0.0400(3) Uani 1 1 d . . . . .
F6 F 0.3804(2) 0.61463(4) 0.89523(12) 0.0503(3) Uani 1 1 d . . . . .
C54 C 0.2557(3) 0.57255(6) 0.90008(14) 0.0261(3) Uani 1 1 d . . . . .
C50 C 0.2945(3) 0.27061(6) 0.45996(14) 0.0247(3) Uani 1 1 d . . . . .
C51 C 0.4485(3) 0.22313(6) 0.46736(16) 0.0307(3) Uani 1 1 d . . . . .
H51A H 0.5310 0.2207 0.5510 0.046 Uiso 1 1 calc R U . . .
H51B H 0.5532 0.2267 0.4064 0.046 Uiso 1 1 calc R U . . .
H51C H 0.3594 0.1917 0.4493 0.046 Uiso 1 1 calc R U . . .
C53 C 0.1265(3) 0.26220(6) 0.55209(15) 0.0285(3) Uani 1 1 d . . . . .
H53A H 0.0210 0.2911 0.5461 0.043 Uiso 1 1 calc R U . . .
H53B H 0.2053 0.2603 0.6368 0.043 Uiso 1 1 calc R U . . .
H53C H 0.0457 0.2297 0.5322 0.043 Uiso 1 1 calc R U . . .
C52 C 0.1699(3) 0.27473(6) 0.32722(15) 0.0303(3) Uani 1 1 d . . . . .
H52A H 0.2775 0.2780 0.2678 0.046 Uiso 1 1 calc R U . . .
H52B H 0.0731 0.3053 0.3213 0.046 Uiso 1 1 calc R U . . .
H52C H 0.0798 0.2435 0.3081 0.046 Uiso 1 1 calc R U . . .
F3 F 0.17953(16) 0.38812(4) 0.94450(9) 0.0323(2) Uani 1 1 d . . . . .
F1 F 0.04402(15) 0.36777(4) 0.75838(9) 0.0298(2) Uani 1 1 d . . . . .
F2 F 0.38191(15) 0.34633(3) 0.83135(8) 0.0281(2) Uani 1 1 d . . . . .
N1 N 0.80932(19) 0.45683(5) 0.54556(11) 0.0194(2) Uani 1 1 d . . . . .
C7 C 0.4618(2) 0.44140(5) 0.69320(13) 0.0202(3) Uani 1 1 d . . . . .
C14 C 0.7376(2) 0.49885(5) 0.61123(13) 0.0196(3) Uani 1 1 d . . . . .
C5 C 0.5157(2) 0.40147(5) 0.60362(13) 0.0202(3) Uani 1 1 d . . . . .
C6 C 0.6896(2) 0.41048(5) 0.53208(13) 0.0198(3) Uani 1 1 d . . . . .
C17 C 0.8633(2) 0.54237(5) 0.59356(13) 0.0204(3) Uani 1 1 d . . . . .
H17 H 0.8489 0.5760 0.6273 0.024 Uiso 1 1 calc R U . . .
C12 C 0.4971(2) 0.53324(6) 0.75524(13) 0.0218(3) Uani 1 1 d . . . . .
H12 H 0.5654 0.5661 0.7486 0.026 Uiso 1 1 calc R U . . .
C1 C 0.7359(2) 0.37468(6) 0.44274(14) 0.0231(3) Uani 1 1 d . . . . .
H1 H 0.8547 0.3811 0.3959 0.028 Uiso 1 1 calc R U . . .
C8 C 0.3144(2) 0.43578(6) 0.78467(13) 0.0218(3) Uani 1 1 d . . . . .
C16 C 0.9829(2) 0.47386(5) 0.48525(13) 0.0200(3) Uani 1 1 d . . . . .
C4 C 0.3885(2) 0.35625(6) 0.57568(13) 0.0215(3) Uani 1 1 d . . . . .
H4 H 0.2650 0.3503 0.6193 0.026 Uiso 1 1 calc R U . . .
C13 C 0.5615(2) 0.49082(5) 0.68681(13) 0.0199(3) Uani 1 1 d . . . . .
C2 C 0.6115(3) 0.33018(6) 0.42153(14) 0.0240(3) Uani 1 1 d . . . . .
H2 H 0.6468 0.3061 0.3609 0.029 Uiso 1 1 calc R U . . .
C11 C 0.3361(2) 0.52731(6) 0.83151(13) 0.0229(3) Uani 1 1 d . . . . .
C10 C 0.2490(2) 0.47822(6) 0.84879(13) 0.0237(3) Uani 1 1 d . . . . .
H10 H 0.1434 0.4739 0.9053 0.028 Uiso 1 1 calc R U . . .
C3 C 0.4335(2) 0.31990(5) 0.48803(14) 0.0220(3) Uani 1 1 d . . . . .
C9 C 0.2308(3) 0.38457(6) 0.82822(14) 0.0250(3) Uani 1 1 d . . . . .

loop_
_atom_site_aniso_label
_atom_site_aniso_U_11
_atom_site_aniso_U_22
_atom_site_aniso_U_33
_atom_site_aniso_U_23
_atom_site_aniso_U_13
_atom_site_aniso_U_12
F4 0.0445(6) 0.0435(6) 0.0203(4) -0.0054(4) 0.0069(4) 0.0131(4)
F5 0.0408(6) 0.0487(6) 0.0294(5) -0.0121(4) 0.0003(4) 0.0213(5)
F6 0.0613(7) 0.0300(5) 0.0683(8) -0.0213(5) 0.0406(6) -0.0116(5)
C54 0.0279(7) 0.0280(8) 0.0237(7) -0.0033(6) 0.0081(6) 0.0009(6)
C50 0.0273(7) 0.0198(7) 0.0279(8) -0.0017(6) 0.0069(6) -0.0018(6)
C51 0.0332(8) 0.0211(7) 0.0392(9) -0.0019(6) 0.0099(7) -0.0012(6)
C53 0.0301(8) 0.0227(7) 0.0340(8) -0.0010(6) 0.0088(7) -0.0050(6)
C52 0.0326(8) 0.0292(8) 0.0293(8) -0.0036(6) 0.0041(6) -0.0058(6)
F3 0.0447(5) 0.0292(5) 0.0271(5) 0.0024(4) 0.0193(4) -0.0008(4)
F1 0.0283(5) 0.0280(5) 0.0346(5) 0.0006(4) 0.0102(4) -0.0052(4)
F2 0.0350(5) 0.0229(4) 0.0279(5) 0.0038(3) 0.0100(4) 0.0044(4)
N1 0.0220(6) 0.0177(6) 0.0196(6) -0.0013(4) 0.0069(4) 0.0001(4)
C7 0.0205(7) 0.0209(7) 0.0193(7) 0.0005(5) 0.0034(5) 0.0016(5)
C14 0.0220(7) 0.0192(7) 0.0182(6) -0.0010(5) 0.0051(5) 0.0010(5)
C5 0.0222(7) 0.0192(7) 0.0195(7) 0.0012(5) 0.0042(5) 0.0024(5)
C6 0.0225(7) 0.0170(6) 0.0199(7) 0.0003(5) 0.0033(5) -0.0004(5)
C17 0.0238(7) 0.0184(7) 0.0198(7) -0.0021(5) 0.0063(5) 0.0015(5)
C12 0.0237(7) 0.0202(7) 0.0220(7) -0.0010(5) 0.0049(5) 0.0001(5)
C1 0.0239(7) 0.0218(7) 0.0253(7) -0.0014(6) 0.0094(6) 0.0006(5)
C8 0.0218(7) 0.0232(7) 0.0207(7) 0.0002(5) 0.0047(5) 0.0001(5)
C16 0.0211(7) 0.0185(7) 0.0210(7) 0.0002(5) 0.0047(5) -0.0001(5)
C4 0.0224(7) 0.0207(7) 0.0223(7) 0.0019(5) 0.0061(5) 0.0005(5)
C13 0.0208(7) 0.0212(7) 0.0180(6) 0.0001(5) 0.0042(5) 0.0009(5)
C2 0.0279(7) 0.0197(7) 0.0255(7) -0.0042(5) 0.0077(6) 0.0008(6)
C11 0.0246(7) 0.0237(7) 0.0211(7) -0.0023(6) 0.0055(5) 0.0027(5)
C10 0.0234(7) 0.0271(7) 0.0222(7) 0.0004(6) 0.0084(6) 0.0011(6)
C3 0.0244(7) 0.0180(7) 0.0237(7) 0.0010(5) 0.0033(6) 0.0002(5)
C9 0.0288(7) 0.0243(7) 0.0238(7) 0.0004(6) 0.0109(6) 0.0013(6)

loop_
_atom_type_symbol
_atom_type_description
_atom_type_scat_dispersion_real
_atom_type_scat_dispersion_imag
_atom_type_scat_source
C C 0.0181 0.0091 'International Tables Vol C Tables 4.2.6.8 and 6.1.1.4'
H H 0.0000 0.0000 'International Tables Vol C Tables 4.2.6.8 and 6.1.1.4'
N N 0.0311 0.0180 'International Tables Vol C Tables 4.2.6.8 and 6.1.1.4'
F F 0.0727 0.0534 'International Tables Vol C Tables 4.2.6.8 and 6.1.1.4'

loop_
_geom_angle_atom_site_label_1
_geom_angle_atom_site_label_2
_geom_angle_atom_site_label_3
_geom_angle
_geom_angle_site_symmetry_1
_geom_angle_site_symmetry_3
_geom_angle_publ_flag
F6 C54 F5 106.56(14) . . ?
F6 C54 F4 106.88(13) . . ?
F5 C54 F4 105.62(12) . . ?
F6 C54 C11 113.07(12) . . ?
F5 C54 C11 112.11(13) . . ?
F4 C54 C11 112.11(13) . . ?
C3 C50 C53 112.51(12) . . ?
C3 C50 C51 109.61(13) . . ?
C53 C50 C51 107.76(13) . . ?
C3 C50 C52 108.56(12) . . ?
C53 C50 C52 109.41(13) . . ?
C51 C50 C52 108.93(13) . . ?
C16 N1 C6 129.84(12) . . ?
C16 N1 C14 107.61(11) . . ?
C6 N1 C14 121.64(12) . . ?
C13 C7 C8 115.83(13) . . ?
C13 C7 C5 117.44(12) . . ?
C8 C7 C5 126.70(13) . . ?
C17 C14 N1 110.13(12) . . ?
C17 C14 C13 131.04(13) . . ?
N1 C14 C13 118.78(12) . . ?
C4 C5 C6 116.53(13) . . ?
C4 C5 C7 123.66(13) . . ?
C6 C5 C7 119.51(13) . . ?
C1 C6 N1 119.35(13) . . ?
C1 C6 C5 120.52(13) . . ?
N1 C6 C5 120.04(12) . . ?
C14 C17 C16 105.31(12) . 3_766 ?
C11 C12 C13 120.14(14) . . ?
C2 C1 C6 120.83(13) . . ?
C10 C8 C7 121.12(13) . . ?
C10 C8 C9 113.81(13) . . ?
C7 C8 C9 124.89(13) . . ?
N1 C16 C16 107.33(15) . 3_766 ?
N1 C16 C17 143.04(13) . 3_766 ?
C16 C16 C17 109.63(15) 3_766 3_766 ?
C3 C4 C5 123.69(13) . . ?
C12 C13 C7 121.62(13) . . ?
C12 C13 C14 117.77(13) . . ?
C7 C13 C14 120.60(13) . . ?
C1 C2 C3 120.98(13) . . ?
C12 C11 C10 119.74(13) . . ?
C12 C11 C54 121.16(14) . . ?
C10 C11 C54 119.08(13) . . ?
C8 C10 C11 120.80(13) . . ?
C4 C3 C2 117.37(13) . . ?
C4 C3 C50 122.91(13) . . ?
C2 C3 C50 119.70(13) . . ?
F3 C9 F2 105.55(12) . . ?
F3 C9 F1 105.57(12) . . ?
F2 C9 F1 107.37(12) . . ?
F3 C9 C8 111.28(12) . . ?
F2 C9 C8 113.15(12) . . ?
F1 C9 C8 113.34(12) . . ?

loop_
_geom_bond_atom_site_label_1
_geom_bond_atom_site_label_2
_geom_bond_distance
_geom_bond_site_symmetry_2
_geom_bond_publ_flag
F4 C54 1.3412(18) . ?
F5 C54 1.3390(19) . ?
F6 C54 1.3284(19) . ?
C54 C11 1.500(2) . ?
C50 C3 1.534(2) . ?
C50 C53 1.535(2) . ?
C50 C51 1.536(2) . ?
C50 C52 1.541(2) . ?
F3 C9 1.3423(17) . ?
F1 C9 1.3500(19) . ?
F2 C9 1.3442(18) . ?
N1 C16 1.3832(18) . ?
N1 C6 1.3968(18) . ?
N1 C14 1.3979(17) . ?
C7 C13 1.417(2) . ?
C7 C8 1.429(2) . ?
C7 C5 1.4823(19) . ?
C14 C17 1.385(2) . ?
C14 C13 1.446(2) . ?
C5 C4 1.410(2) . ?
C5 C6 1.409(2) . ?
C6 C1 1.394(2) . ?
C17 C16 1.410(2) 3_766 ?
C12 C11 1.370(2) . ?
C12 C13 1.406(2) . ?
C1 C2 1.377(2) . ?
C8 C10 1.383(2) . ?
C8 C9 1.513(2) . ?
C16 C16 1.395(3) 3_766 ?
C16 C17 1.410(2) 3_766 ?
C4 C3 1.388(2) . ?
C2 C3 1.401(2) . ?
C11 C10 1.394(2) . ?
